data_1521048
loop_
_publ_author_name
'Garcia-Jaca, J.'
'Larramendi, J.I.R.'
'Insausti, M.'
'Mesa, J.L.'
'Arriortua, M.I.'
'Rojo, T.'

_publ_section_title
;
 Synthesis, crystal structure, stoichiometry and magnetic properties of
 (Ca1-x Srx) V O3
;
_journal_name_full 'Materials Research Bulletin'
_journal_page_first 289
_journal_page_last 301
_journal_volume 34
_journal_year 1999
_chemical_formula_sum 'Ca0.58 O3 Sr0.42 V'
_chemical_name_systematic '(Ca0.58 Sr0.42) (V O3)'
_space_group_IT_number 140
_symmetry_space_group_name_Hall '-I 4 2c'
_symmetry_space_group_name_H-M 'I 4/m c m'
_cell_angle_alpha 90
_cell_angle_beta 90
_cell_angle_gamma 90
_cell_formula_units_Z 4
_cell_length_a 5.3915
_cell_length_b 5.3915
_cell_length_c 7.6032
_cell_volume 221.012
_citation_journal_id_ASTM MRBUAC
_cod_data_source_file Garcia-Jaca_MRBUAC_1999_523.cif
_cod_data_source_block Ca0.58O3Sr0.42V1
_cod_original_cell_volume 221.0119
_cod_original_formula_sum 'Ca0.58 O3 Sr0.42 V1'
_cod_database_code 1521048

loop_
_symmetry_equiv_pos_as_xyz
x,y,z
-y,x,z
-x,-y,z
y,-x,z
x,-y,-z+1/2
y,x,-z+1/2
-x,y,-z+1/2
-y,-x,-z+1/2
-x,-y,-z
y,-x,-z
x,y,-z
-y,x,-z
-x,y,z-1/2
-y,-x,z-1/2
x,-y,z-1/2
y,x,z-1/2
x+1/2,y+1/2,z+1/2
-y+1/2,x+1/2,z+1/2
-x+1/2,-y+1/2,z+1/2
y+1/2,-x+1/2,z+1/2
x+1/2,-y+1/2,-z+1
y+1/2,x+1/2,-z+1
-x+1/2,y+1/2,-z+1
-y+1/2,-x+1/2,-z+1
-x+1/2,-y+1/2,-z+1/2
y+1/2,-x+1/2,-z+1/2
x+1/2,y+1/2,-z+1/2
-y+1/2,x+1/2,-z+1/2
-x+1/2,y+1/2,z
-y+1/2,-x+1/2,z
x+1/2,-y+1/2,z
y+1/2,x+1/2,z

loop_
_atom_site_label
_atom_site_type_symbol
_atom_site_fract_x
_atom_site_fract_y
_atom_site_fract_z
_atom_site_occupancy
_atom_site_U_iso_or_equiv
Ca1 Ca+2 0 0.5 0.25 0.58 0.0
O1 O-2 0 0 0.25 1 0.0
Sr1 Sr+2 0 0.5 0.25 0.42 0.0
O2 O-2 0.227 0.727 0 1 0.0
V1 V+4 0 0 0 1 0.0
